data_7154610
loop_
_publ_author_name
'D'Onofrio, A'
'Copey, L.'
'Jean-G\'erard, L'
'Goux-Henry, C'
'Pilet, G.'
'Andrioletti, B.'
'Framery, E.'

_publ_section_title
;
 d-Glucosamine as a novel chiral auxiliary for the stereoselective
 synthesis of P-stereogenic phosphine oxides.
;
_journal_issue 34
_journal_name_full 'Organic &amp; biomolecular chemistry'
_journal_page_first 9029
_journal_page_last 9034
_journal_paper_doi 10.1039/c5ob01323b
_journal_volume 13
_journal_year 2015
_chemical_absolute_configuration ad
_chemical_formula_moiety 'C34 H36 N1 O9 P1 S1'
_chemical_formula_sum 'C34 H36 N O9 P S'
_chemical_formula_weight 665.70
_space_group_IT_number 19
_symmetry_cell_setting orthorhombic
_symmetry_space_group_name_Hall 'P 2ac 2ab'
_symmetry_space_group_name_H-M 'P 21 21 21'
_atom_sites_solution_hydrogens difmap
_atom_sites_solution_primary direct
_audit_update_record
;
2015-05-11 deposited with the CCDC.
2015-07-22 downloaded from the CCDC.
;
_cell_angle_alpha 90.0
_cell_angle_beta 90.0
_cell_angle_gamma 90.0
_cell_formula_units_Z 4
_cell_length_a 16.3644(6)
_cell_length_b 15.9689(6)
_cell_length_c 12.8284(5)
_cell_measurement_reflns_used 5907
_cell_measurement_temperature 293
_cell_measurement_theta_max 26
_cell_measurement_theta_min 4
_cell_volume 3352.3(2)
_computing_cell_refinement 'CrysAlis, (Oxford Diffraction, 2002)'
_computing_data_collection 'Gemini, (Oxford Diffraction, 2006)'
_computing_data_reduction 'CrysAlis, (Oxford Diffraction, 2002)'
_computing_molecular_graphics 'CAMERON (Watkin et al., 1996)'
_computing_publication_material 'CRYSTALS (Betteridge et al., 2003)'
_computing_structure_refinement 'CRYSTALS (Betteridge et al., 2003)'
_computing_structure_solution 'SIR97 (Altomare et al., 1999)'
_diffrn_ambient_temperature 293
_diffrn_measured_fraction_theta_full 0.987
_diffrn_measured_fraction_theta_max 0.972
_diffrn_measurement_device Area
_diffrn_measurement_device_type 'Oxford Diffraction Gemini'
_diffrn_measurement_method \w/2\q
_diffrn_radiation_monochromator graphite
_diffrn_radiation_type 'Mo K\a'
_diffrn_radiation_wavelength 0.71073
_diffrn_reflns_av_R_equivalents 0.021
_diffrn_reflns_limit_h_max 22
_diffrn_reflns_limit_h_min -17
_diffrn_reflns_limit_k_max 19
_diffrn_reflns_limit_k_min -20
_diffrn_reflns_limit_l_max 17
_diffrn_reflns_limit_l_min -12
_diffrn_reflns_number 16400
_diffrn_reflns_theta_full 25.156
_diffrn_reflns_theta_max 29.251
_diffrn_reflns_theta_min 2.805
_diffrn_standards_number 0
_exptl_absorpt_coefficient_mu 0.199
_exptl_absorpt_correction_T_max 0.96
_exptl_absorpt_correction_T_min 0.88
_exptl_absorpt_correction_type analytical
_exptl_absorpt_process_details
; 
 Analytical Absorption (De Meulenaer & Tompa, 1965) 
;
_exptl_crystal_colour colorless
_exptl_crystal_density_diffrn 1.331
_exptl_crystal_density_method 'not measured'
_exptl_crystal_description needle
_exptl_crystal_F_000 1400
_exptl_crystal_size_max 0.729
_exptl_crystal_size_mid 0.273
_exptl_crystal_size_min 0.229
_refine_diff_density_max 0.21
_refine_diff_density_min -0.17
_refine_ls_abs_structure_details 'Flack (1983), 6252 Friedel-pairs'
_refine_ls_abs_structure_Flack -0.04(8)
_refine_ls_extinction_method None
_refine_ls_goodness_of_fit_ref 1.0721
_refine_ls_hydrogen_treatment constr
_refine_ls_matrix_type full
_refine_ls_number_parameters 416
_refine_ls_number_reflns 4899
_refine_ls_number_restraints 0
_refine_ls_R_factor_all 0.0741
_refine_ls_R_factor_gt 0.0494
_refine_ls_shift/su_max 0.0006217
_refine_ls_shift/su_mean 0.0000230
_refine_ls_structure_factor_coef F
_refine_ls_weighting_details
;
 Method, part 1, Chebychev polynomial, (Watkin, 1994, Prince, 1982) 
 [weight] = 1.0/[A~0~*T~0~(x)+A~1~*T~1~(x) ... +A~n-1~]*T~n-1~(x)] 
 where A~i~ are the Chebychev coefficients listed below and x= Fcalc/Fmax 
 Method = Robust Weighting (Prince, 1982) 
 W = [weight] * [1-(deltaF/6*sigmaF)^2^]^2^ 
 A~i~ are: 
 13.9 1.73 12.7 
;
_refine_ls_weighting_scheme calc
_refine_ls_wR_factor_all 0.0520
_refine_ls_wR_factor_gt 0.0512
_refine_ls_wR_factor_ref 0.0511
_reflns_limit_h_max 22
_reflns_limit_h_min -22
_reflns_limit_k_max 20
_reflns_limit_k_min 0
_reflns_limit_l_max 17
_reflns_limit_l_min 0
_reflns_number_gt 5626
_reflns_number_total 7801
_reflns_threshold_expression I>2.0\s(I)
_oxford_diffrn_Wilson_B_factor 4.11
_oxford_diffrn_Wilson_scale 0.18
_oxford_refine_ls_r_factor_ref 0.0422
_oxford_refine_ls_scale 2.759(5)
_oxford_reflns_number_all 7781
_oxford_reflns_threshold_expression_ref I>3.0\s(I)
_cod_data_source_file c5ob01323b2.cif
_cod_data_source_block 1
_cod_depositor_comments 'Adding full bibliography for 7154610--7154612.cif.'
_cod_original_cell_volume 3352.4(2)
_cod_original_sg_symbol_H-M 'P 21 21 21 '
_cod_original_formula_sum 'C34 H36 N1 O9 P1 S1'
_cod_database_code 7154610

loop_
_symmetry_equiv_pos_as_xyz
x,y,z
-x+1/2,-y,z+1/2
x+1/2,-y+1/2,-z
-x,y+1/2,-z+1/2

loop_
_atom_site_label
_atom_site_type_symbol
_atom_site_fract_x
_atom_site_fract_y
_atom_site_fract_z
_atom_site_U_iso_or_equiv
_atom_site_occupancy
_atom_site_adp_type
_atom_site_refinement_flags_posn
S1 S -0.61041(5) -0.26565(6) -0.12846(5) 0.0645 1.0000 Uani .
O2 O -0.55824(16) -0.3353(2) -0.1092(2) 0.0987 1.0000 Uani .
O3 O -0.60769(19) -0.1939(2) -0.06241(16) 0.0973 1.0000 Uani .
N4 N -0.58964(14) -0.23315(16) -0.24525(17) 0.0563 1.0000 Uani .
C5 C -0.62043(18) -0.15281(17) -0.2825(2) 0.0509 1.0000 Uani .
C6 C -0.62750(15) -0.15599(15) -0.40143(18) 0.0438 1.0000 Uani .
O7 O -0.69475(10) -0.21119(10) -0.42657(14) 0.0496 1.0000 Uani .
P8 P -0.67966(5) -0.30395(4) -0.46789(5) 0.0516 1.0000 Uani .
O9 O -0.60702(15) -0.34381(13) -0.42041(16) 0.0688 1.0000 Uani .
C10 C -0.6711(2) -0.30075(19) -0.6062(2) 0.0637 1.0000 Uani .
C11 C -0.6010(3) -0.3326(2) -0.6512(3) 0.0910 1.0000 Uani .
C12 C -0.5937(5) -0.3352(3) -0.7607(4) 0.1319 1.0000 Uani .
C13 C -0.6583(5) -0.3054(4) -0.8194(3) 0.1305 1.0000 Uani .
C14 C -0.7290(4) -0.2753(3) -0.7772(3) 0.1099 1.0000 Uani .
C15 C -0.7358(3) -0.2711(2) -0.6688(3) 0.0772 1.0000 Uani .
O16 O -0.80113(18) -0.23805(18) -0.6171(2) 0.0887 1.0000 Uani .
C17 C -0.8716(4) -0.2101(4) -0.6739(5) 0.1328 1.0000 Uani .
C18 C -0.7749(2) -0.35403(17) -0.4377(2) 0.0603 1.0000 Uani .
C19 C -0.7821(3) -0.4376(2) -0.4592(4) 0.1015 1.0000 Uani .
C20 C -0.8570(5) -0.4782(3) -0.4406(4) 0.1346 1.0000 Uani .
C21 C -0.9199(4) -0.4367(4) -0.4015(4) 0.1126 1.0000 Uani .
C22 C -0.9148(3) -0.3550(4) -0.3773(4) 0.1076 1.0000 Uani .
C23 C -0.8412(2) -0.3129(3) -0.3959(4) 0.0896 1.0000 Uani .
C24 C -0.64797(16) -0.06978(16) -0.44190(19) 0.0472 1.0000 Uani .
O25 O -0.64198(11) -0.06884(11) -0.55293(14) 0.0507 1.0000 Uani .
C26 C -0.66189(17) 0.01144(17) -0.5935(2) 0.0526 1.0000 Uani .
O27 O -0.61011(13) 0.07419(12) -0.55321(16) 0.0625 1.0000 Uani .
C28 C -0.6144(2) 0.07952(17) -0.4425(3) 0.0654 1.0000 Uani .
C29 C -0.58959(18) -0.00482(17) -0.3991(2) 0.0540 1.0000 Uani .
O30 O -0.59273(14) -0.00389(13) -0.28827(15) 0.0678 1.0000 Uani .
C31 C -0.5648(2) -0.0806(2) -0.2462(2) 0.0659 1.0000 Uani .
O32 O -0.48548(14) -0.09946(15) -0.27599(19) 0.0762 1.0000 Uani .
C33 C -0.4257(3) -0.0460(4) -0.2281(5) 0.1372 1.0000 Uani .
C34 C -0.65251(16) 0.00898(18) -0.7103(2) 0.0542 1.0000 Uani .
C35 C -0.66159(19) -0.0647(2) -0.7635(2) 0.0644 1.0000 Uani .
C36 C -0.6526(2) -0.0672(2) -0.8709(3) 0.0751 1.0000 Uani .
C37 C -0.6325(2) 0.0032(3) -0.9250(3) 0.0738 1.0000 Uani .
C38 C -0.6236(2) 0.0774(2) -0.8722(3) 0.0821 1.0000 Uani .
C39 C -0.6339(2) 0.0808(2) -0.7657(3) 0.0775 1.0000 Uani .
C40 C -0.71104(15) -0.30371(18) -0.12475(18) 0.0481 1.0000 Uani .
C41 C -0.7267(2) -0.38300(19) -0.1619(3) 0.0647 1.0000 Uani .
C42 C -0.8044(2) -0.4161(2) -0.1541(3) 0.0763 1.0000 Uani .
C43 C -0.8666(2) -0.3700(3) -0.1097(3) 0.0802 1.0000 Uani .
C44 C -0.8499(2) -0.2902(3) -0.0752(3) 0.0865 1.0000 Uani .
C45 C -0.7732(2) -0.2572(2) -0.0833(3) 0.0699 1.0000 Uani .
C46 C -0.9511(3) -0.4066(5) -0.0998(5) 0.1332 1.0000 Uani .
H51 H -0.6786 -0.1423 -0.2529 0.0649 1.0000 Uiso R
H61 H -0.5729 -0.1759 -0.4342 0.0554 1.0000 Uiso R
H111 H -0.5533 -0.3516 -0.6089 0.1175 1.0000 Uiso R
H121 H -0.5459 -0.3577 -0.7910 0.1588 1.0000 Uiso R
H131 H -0.6504 -0.3076 -0.8941 0.1614 1.0000 Uiso R
H141 H -0.7716 -0.2567 -0.8215 0.1446 1.0000 Uiso R
H172 H -0.9160 -0.1934 -0.6206 0.1937 1.0000 Uiso R
H171 H -0.8938 -0.2557 -0.7198 0.1938 1.0000 Uiso R
H173 H -0.8575 -0.1606 -0.7167 0.1931 1.0000 Uiso R
H191 H -0.7315 -0.4676 -0.4827 0.1321 1.0000 Uiso R
H201 H -0.8593 -0.5381 -0.4570 0.1609 1.0000 Uiso R
H211 H -0.9700 -0.4685 -0.3923 0.1426 1.0000 Uiso R
H221 H -0.9640 -0.3249 -0.3494 0.1414 1.0000 Uiso R
H231 H -0.8330 -0.2516 -0.3791 0.1105 1.0000 Uiso R
H241 H -0.7065 -0.0542 -0.4209 0.0604 1.0000 Uiso R
H261 H -0.7226 0.0246 -0.5749 0.0637 1.0000 Uiso R
H281 H -0.6710 0.0937 -0.4180 0.0828 1.0000 Uiso R
H282 H -0.5745 0.1244 -0.4154 0.0823 1.0000 Uiso R
H291 H -0.5303 -0.0208 -0.4217 0.0654 1.0000 Uiso R
H311 H -0.5677 -0.0756 -0.1693 0.0801 1.0000 Uiso R
H332 H -0.3738 -0.0598 -0.2555 0.2050 1.0000 Uiso R
H331 H -0.4400 0.0130 -0.2444 0.2049 1.0000 Uiso R
H333 H -0.4263 -0.0551 -0.1516 0.2053 1.0000 Uiso R
H351 H -0.6754 -0.1155 -0.7254 0.0842 1.0000 Uiso R
H361 H -0.6607 -0.1227 -0.9082 0.0910 1.0000 Uiso R
H371 H -0.6255 0.0018 -0.9997 0.0935 1.0000 Uiso R
H381 H -0.6093 0.1279 -0.9127 0.0982 1.0000 Uiso R
H391 H -0.6270 0.1328 -0.7276 0.0985 1.0000 Uiso R
H411 H -0.6828 -0.4145 -0.1908 0.0795 1.0000 Uiso R
H421 H -0.8140 -0.4713 -0.1812 0.0955 1.0000 Uiso R
H441 H -0.8948 -0.2583 -0.0457 0.1048 1.0000 Uiso R
H451 H -0.7610 -0.2011 -0.0576 0.0857 1.0000 Uiso R
H462 H -0.9769 -0.3904 -0.0328 0.1935 1.0000 Uiso R
H463 H -0.9868 -0.3870 -0.1580 0.1930 1.0000 Uiso R
H461 H -0.9486 -0.4684 -0.1024 0.1932 1.0000 Uiso R
H41 H -0.5914 -0.2749 -0.2939 0.0710 1.0000 Uiso R

loop_
_atom_site_aniso_label
_atom_site_aniso_U_11
_atom_site_aniso_U_22
_atom_site_aniso_U_33
_atom_site_aniso_U_23
_atom_site_aniso_U_13
_atom_site_aniso_U_12
S1 0.0601(4) 0.0872(5) 0.0463(3) 0.0110(3) -0.0119(3) -0.0162(4)
O2 0.0631(14) 0.134(3) 0.0988(18) 0.0517(16) -0.0201(13) 0.0076(14)
O3 0.125(2) 0.120(2) 0.0464(11) -0.0126(12) -0.0011(12) -0.0622(18)
N4 0.0555(12) 0.0674(14) 0.0459(11) 0.0013(10) -0.0007(9) -0.0090(11)
C5 0.0551(15) 0.0520(14) 0.0455(13) -0.0033(11) 0.0023(11) -0.0105(12)
C6 0.0420(13) 0.0437(13) 0.0457(13) -0.0061(10) -0.0026(10) -0.0068(10)
O7 0.0494(9) 0.0421(9) 0.0572(9) -0.0057(7) -0.0085(8) -0.0055(7)
P8 0.0650(4) 0.0415(3) 0.0483(3) -0.0023(3) -0.0089(3) -0.0003(3)
O9 0.0811(14) 0.0592(12) 0.0661(12) -0.0082(10) -0.0125(11) 0.0180(11)
C10 0.094(2) 0.0468(14) 0.0502(14) -0.0030(12) -0.0040(15) -0.0119(16)
C11 0.125(3) 0.075(2) 0.074(2) -0.0086(17) 0.020(2) -0.007(2)
C12 0.210(7) 0.108(4) 0.079(3) -0.021(3) 0.043(4) 0.001(4)
C13 0.240(7) 0.097(3) 0.054(2) -0.006(2) 0.016(4) 0.000(4)
C14 0.200(5) 0.078(2) 0.0514(19) 0.0022(18) -0.025(3) -0.029(3)
C15 0.123(3) 0.0530(17) 0.0555(16) 0.0030(14) -0.0159(19) -0.017(2)
O16 0.0978(18) 0.0898(17) 0.0784(15) 0.0153(13) -0.0258(14) 0.0044(15)
C17 0.128(4) 0.139(5) 0.132(4) 0.024(3) -0.063(3) 0.012(3)
C18 0.083(2) 0.0445(15) 0.0533(16) 0.0022(11) -0.0070(14) -0.0164(14)
C19 0.152(4) 0.0577(19) 0.095(3) -0.0176(18) 0.035(3) -0.035(2)
C20 0.221(7) 0.085(3) 0.098(3) -0.025(2) 0.036(4) -0.093(4)
C21 0.128(4) 0.136(5) 0.074(3) 0.011(3) -0.010(3) -0.068(4)
C22 0.078(3) 0.111(4) 0.134(4) 0.033(3) 0.000(3) -0.017(2)
C23 0.072(2) 0.069(2) 0.127(3) 0.015(2) 0.002(2) -0.0042(18)
C24 0.0462(13) 0.0462(14) 0.0491(14) -0.0085(10) -0.0027(11) -0.0039(10)
O25 0.0602(10) 0.0423(9) 0.0496(10) -0.0002(7) -0.0082(8) -0.0003(7)
C26 0.0514(15) 0.0413(14) 0.0652(16) 0.0018(11) -0.0058(12) 0.0002(11)
O27 0.0679(12) 0.0464(10) 0.0733(13) 0.0020(9) -0.0105(10) -0.0082(9)
C28 0.0699(18) 0.0446(15) 0.082(2) -0.0086(13) -0.0079(16) -0.0090(13)
C29 0.0584(16) 0.0495(15) 0.0540(14) -0.0066(11) -0.0019(11) -0.0112(12)
O30 0.0881(15) 0.0588(12) 0.0566(11) -0.0163(9) -0.0007(10) -0.0169(11)
C31 0.082(2) 0.071(2) 0.0440(14) -0.0046(13) -0.0086(14) -0.0240(16)
O32 0.0599(13) 0.0841(15) 0.0845(15) 0.0172(12) -0.0199(11) -0.0282(11)
C33 0.116(4) 0.127(4) 0.168(5) 0.038(4) -0.067(4) -0.071(3)
C34 0.0438(14) 0.0541(16) 0.0646(16) 0.0074(13) -0.0059(12) 0.0033(11)
C35 0.0690(19) 0.0617(17) 0.0625(17) 0.0064(14) -0.0066(15) -0.0080(14)
C36 0.070(2) 0.086(2) 0.0688(19) -0.0065(18) -0.0136(17) 0.0023(17)
C37 0.065(2) 0.094(3) 0.0624(17) 0.0158(18) -0.0013(14) 0.0183(17)
C38 0.091(2) 0.074(2) 0.081(2) 0.0278(19) 0.012(2) 0.0153(19)
C39 0.093(2) 0.0546(18) 0.085(2) 0.0097(16) 0.0072(19) 0.0101(16)
C40 0.0525(14) 0.0517(13) 0.0403(11) 0.0072(11) 0.0010(10) 0.0014(11)
C41 0.0617(17) 0.0604(17) 0.0719(19) -0.0039(15) 0.0081(15) 0.0073(14)
C42 0.092(2) 0.0637(18) 0.073(2) -0.0015(16) 0.0046(18) -0.0157(18)
C43 0.063(2) 0.103(3) 0.074(2) -0.0001(19) 0.0104(16) -0.0143(19)
C44 0.0615(19) 0.104(3) 0.094(2) -0.014(2) 0.0124(18) 0.0124(19)
C45 0.078(2) 0.0585(18) 0.0732(18) -0.0095(14) 0.0048(16) 0.0086(16)
C46 0.086(3) 0.186(6) 0.127(4) -0.012(4) 0.019(3) -0.054(4)

loop_
_atom_type_symbol
_atom_type_scat_dispersion_real
_atom_type_scat_dispersion_imag
_atom_type_scat_Cromer_Mann_a1
_atom_type_scat_Cromer_Mann_b1
_atom_type_scat_Cromer_Mann_a2
_atom_type_scat_Cromer_Mann_b2
_atom_type_scat_Cromer_Mann_a3
_atom_type_scat_Cromer_Mann_b3
_atom_type_scat_Cromer_Mann_a4
_atom_type_scat_Cromer_Mann_b4
_atom_type_scat_Cromer_Mann_c
_atom_type_scat_source
C 0.0033 0.0016 2.3100 20.8439 1.0200 10.2075 1.5886 0.5687 0.8650 51.6512 0.2156 'International Tables Vol C 4.2.6.8 and 6.1.1.4'
H 0.0000 0.0000 0.4930 10.5109 0.3229 26.1257 0.1402 3.1424 0.0408 57.7998 0.0030 'International Tables Vol C 4.2.6.8 and 6.1.1.4'
N 0.0061 0.0033 12.2126 0.0057 3.1322 9.8933 2.0125 28.9975 1.1663 0.5826 -11.5290 'International Tables Vol C 4.2.6.8 and 6.1.1.4'
O 0.0106 0.0060 3.0485 13.2771 2.2868 5.7011 1.5463 0.3239 0.8670 32.9089 0.2508 'International Tables Vol C 4.2.6.8 and 6.1.1.4'
P 0.1023 0.0942 6.4345 1.9067 4.1791 27.1570 1.7800 0.5260 1.4908 68.1645 1.1149 'International Tables Vol C 4.2.6.8 and 6.1.1.4'
S 0.1246 0.1234 6.9053 1.4679 5.2034 22.2151 1.4379 0.2536 1.5863 56.1720 0.8669 'International Tables Vol C 4.2.6.8 and 6.1.1.4'

loop_
_geom_angle_atom_site_label_1
_geom_angle_atom_site_label_2
_geom_angle_atom_site_label_3
_geom_angle
_geom_angle_publ_flag
O2 S1 O3 120.26(19) yes
O2 S1 N4 106.49(16) yes
O3 S1 N4 106.58(14) yes
O2 S1 C40 106.82(15) yes
O3 S1 C40 106.87(15) yes
N4 S1 C40 109.38(12) yes
S1 N4 C5 120.75(19) yes
S1 N4 H41 113.1 no
C5 N4 H41 113.9 no
N4 C5 C6 108.9(2) yes
N4 C5 C31 110.6(2) yes
C6 C5 C31 111.8(2) yes
N4 C5 H51 109.8 no
C6 C5 H51 107.5 no
C31 C5 H51 108.2 no
C5 C6 O7 107.47(19) yes
C5 C6 C24 109.3(2) yes
O7 C6 C24 107.94(19) yes
C5 C6 H61 110.5 no
O7 C6 H61 112.3 no
C24 C6 H61 109.3 no
C6 O7 P8 121.44(16) yes
O7 P8 O9 112.73(11) yes
O7 P8 C10 108.55(13) yes
O9 P8 C10 111.11(15) yes
O7 P8 C18 102.01(12) yes
O9 P8 C18 114.77(14) yes
C10 P8 C18 107.22(14) yes
P8 C10 C11 118.1(3) yes
P8 C10 C15 121.3(3) yes
C11 C10 C15 120.5(3) yes
C10 C11 C12 119.9(5) yes
C10 C11 H111 122.2 no
C12 C11 H111 117.8 no
C11 C12 C13 117.9(6) yes
C11 C12 H121 119.5 no
C13 C12 H121 122.6 no
C12 C13 C14 123.5(4) yes
C12 C13 H131 115.1 no
C14 C13 H131 121.4 no
C13 C14 C15 118.7(5) yes
C13 C14 H141 119.7 no
C15 C14 H141 121.6 no
C10 C15 C14 119.4(4) yes
C10 C15 O16 116.1(3) yes
C14 C15 O16 124.5(4) yes
C15 O16 C17 120.1(4) yes
O16 C17 H172 108.0 no
O16 C17 H171 111.3 no
H172 C17 H171 108.6 no
O16 C17 H173 110.0 no
H172 C17 H173 109.1 no
H171 C17 H173 109.6 no
P8 C18 C19 117.7(3) yes
P8 C18 C23 123.9(2) yes
C19 C18 C23 118.4(4) yes
C18 C19 C20 119.3(5) yes
C18 C19 H191 117.0 no
C20 C19 H191 123.5 no
C19 C20 C21 120.9(4) yes
C19 C20 H201 116.6 no
C21 C20 H201 122.5 no
C20 C21 C22 121.6(5) yes
C20 C21 H211 116.4 no
C22 C21 H211 122.0 no
C21 C22 C23 118.7(5) yes
C21 C22 H221 119.7 no
C23 C22 H221 121.6 no
C22 C23 C18 121.1(4) yes
C22 C23 H231 122.9 no
C18 C23 H231 116.0 no
C6 C24 O25 109.78(19) yes
C6 C24 C29 111.0(2) yes
O25 C24 C29 108.2(2) yes
C6 C24 H241 109.7 no
O25 C24 H241 108.9 no
C29 C24 H241 109.2 no
C24 O25 C26 111.10(19) yes
O25 C26 O27 111.5(2) yes
O25 C26 C34 108.6(2) yes
O27 C26 C34 108.8(2) yes
O25 C26 H261 108.4 no
O27 C26 H261 110.3 no
C34 C26 H261 109.2 no
C26 O27 C28 112.3(2) yes
O27 C28 C29 107.6(2) yes
O27 C28 H281 111.8 no
C29 C28 H281 109.4 no
O27 C28 H282 110.3 no
C29 C28 H282 108.8 no
H281 C28 H282 108.9 no
C24 C29 C28 107.7(2) yes
C24 C29 O30 110.3(2) yes
C28 C29 O30 110.5(2) yes
C24 C29 H291 108.6 no
C28 C29 H291 111.3 no
O30 C29 H291 108.3 no
C29 O30 C31 111.2(2) yes
C5 C31 O30 109.8(2) yes
C5 C31 O32 108.0(3) yes
O30 C31 O32 112.7(2) yes
C5 C31 H311 109.4 no
O30 C31 H311 107.2 no
O32 C31 H311 109.8 no
C31 O32 C33 113.1(4) yes
O32 C33 H332 108.5 no
O32 C33 H331 108.2 no
H332 C33 H331 110.7 no
O32 C33 H333 109.4 no
H332 C33 H333 110.0 no
H331 C33 H333 110.1 no
C26 C34 C35 120.6(3) yes
C26 C34 C39 120.9(3) yes
C35 C34 C39 118.5(3) yes
C34 C35 C36 120.8(3) yes
C34 C35 H351 119.2 no
C36 C35 H351 120.0 no
C35 C36 C37 120.6(4) yes
C35 C36 H361 118.8 no
C37 C36 H361 120.7 no
C36 C37 C38 119.0(3) yes
C36 C37 H371 121.0 no
C38 C37 H371 119.9 no
C37 C38 C39 120.8(3) yes
C37 C38 H381 117.9 no
C39 C38 H381 121.3 no
C34 C39 C38 120.4(3) yes
C34 C39 H391 118.3 no
C38 C39 H391 121.3 no
S1 C40 C41 118.9(2) yes
S1 C40 C45 121.5(2) yes
C41 C40 C45 119.6(3) yes
C40 C41 C42 119.9(3) yes
C40 C41 H411 118.5 no
C42 C41 H411 121.6 no
C41 C42 C43 120.5(3) yes
C41 C42 H421 118.4 no
C43 C42 H421 121.1 no
C42 C43 C44 118.6(3) yes
C42 C43 C46 120.5(4) yes
C44 C43 C46 120.9(4) yes
C43 C44 C45 121.0(3) yes
C43 C44 H441 117.4 no
C45 C44 H441 121.7 no
C40 C45 C44 120.4(3) yes
C40 C45 H451 118.4 no
C44 C45 H451 121.1 no
C43 C46 H462 111.2 no
C43 C46 H463 110.7 no
H462 C46 H463 108.7 no
C43 C46 H461 110.2 no
H462 C46 H461 107.8 no
H463 C46 H461 108.1 no

loop_
_geom_bond_atom_site_label_1
_geom_bond_atom_site_label_2
_geom_bond_distance
_geom_bond_publ_flag
S1 O2 1.424(3) yes
S1 O3 1.426(3) yes
S1 N4 1.622(2) yes
S1 C40 1.756(3) yes
N4 C5 1.459(4) yes
N4 H41 0.911 no
C5 C6 1.529(3) yes
C5 C31 1.541(4) yes
C5 H51 1.035 no
C6 O7 1.446(3) yes
C6 C24 1.509(4) yes
C6 H61 1.034 no
O7 P8 1.5925(17) yes
P8 O9 1.480(2) yes
P8 C10 1.781(3) yes
P8 C18 1.794(3) yes
C10 C11 1.378(6) yes
C10 C15 1.408(5) yes
C11 C12 1.408(6) yes
C11 H111 0.996 no
C12 C13 1.380(9) yes
C12 H121 0.941 no
C13 C14 1.362(8) yes
C13 H131 0.966 no
C14 C15 1.393(5) yes
C14 H141 0.944 no
C15 O16 1.360(5) yes
O16 C17 1.432(5) yes
C17 H172 1.030 no
C17 H171 1.001 no
C17 H173 0.985 no
C18 C19 1.368(4) yes
C18 C23 1.373(5) yes
C19 C20 1.402(7) yes
C19 H191 0.999 no
C20 C21 1.320(8) yes
C20 H201 0.976 no
C21 C22 1.338(8) yes
C21 H211 0.969 no
C22 C23 1.395(6) yes
C22 H221 1.001 no
C23 H231 1.006 no
C24 O25 1.425(3) yes
C24 C29 1.513(4) yes
C24 H241 1.023 no
O25 C26 1.421(3) yes
C26 O27 1.410(3) yes
C26 C34 1.504(4) yes
C26 H261 1.040 no
O27 C28 1.422(4) yes
C28 C29 1.513(4) yes
C28 H281 1.002 no
C28 H282 1.027 no
C29 O30 1.420(3) yes
C29 H291 1.041 no
O30 C31 1.415(4) yes
C31 O32 1.382(4) yes
C31 H311 0.989 no
O32 C33 1.431(5) yes
C33 H332 0.943 no
C33 H331 0.989 no
C33 H333 0.991 no
C34 C35 1.368(4) yes
C34 C39 1.383(4) yes
C35 C36 1.384(5) yes
C35 H351 0.970 no
C36 C37 1.357(5) yes
C36 H361 1.010 no
C37 C38 1.373(6) yes
C37 H371 0.964 no
C38 C39 1.375(6) yes
C38 H381 0.982 no
C39 H391 0.966 no
C40 C41 1.377(4) yes
C40 C45 1.363(4) yes
C41 C42 1.381(5) yes
C41 H411 0.950 no
C42 C43 1.375(6) yes
C42 H421 0.957 no
C43 C44 1.369(6) yes
C43 C46 1.503(6) yes
C44 C45 1.361(5) yes
C44 H441 0.969 no
C45 H451 0.971 no
C46 H462 0.990 no
C46 H463 0.995 no
C46 H461 0.983 no

loop_
_geom_hbond_atom_site_label_D
_geom_hbond_atom_site_label_H
_geom_hbond_atom_site_label_A
_geom_hbond_site_symmetry_A
_geom_hbond_angle_DHA
_geom_hbond_distance_DH
_geom_hbond_distance_HA
_geom_hbond_distance_DA
_geom_hbond_publ_flag
C28 H282 O2 4_454 147.57 1.027 2.281 3.205(6) yes
C31 H311 O3 . 121.04 0.989 2.415 3.054(6) yes
C36 H361 O3 1_554 137.88 1.010 2.435 3.266(6) yes
N4 H41 O9 . 166.05 0.911 1.972 2.873(6) yes
